data_7047201
loop_
_publ_author_name
'Patel, Upali'
'Abbas, Mohammed A.'
'McMillen, Colin D.'
'Brumaghim, Julia L.'

_publ_section_title
;
 Selective cation and anion guest binding in host selenazamacrocycles.
;
_journal_issue 35
_journal_name_full 'Dalton transactions (Cambridge, England : 2003)'
_journal_page_first 12066
_journal_page_last 12070
_journal_paper_doi 10.1039/c8dt02110d
_journal_volume 47
_journal_year 2018
_chemical_formula_sum 'C32 H38 B2 F8 N4 Se2'
_chemical_formula_weight 810.20
_space_group_crystal_system monoclinic
_space_group_IT_number 14
_space_group_name_Hall '-P 2yn'
_space_group_name_H-M_alt 'P 1 21/n 1'
_symmetry_space_group_name_Hall '-P 2yn'
_symmetry_space_group_name_H-M 'P 1 21/n 1'
_atom_sites_solution_hydrogens mixed
_atom_sites_solution_primary direct
_atom_sites_solution_secondary difmap
_audit_creation_method SHELXL-2014/7
_audit_update_record
;
2017-08-16 deposited with the CCDC.
2018-08-01 downloaded from the CCDC.
;
_cell_angle_alpha 90
_cell_angle_beta 107.334(4)
_cell_angle_gamma 90
_cell_formula_units_Z 2
_cell_length_a 14.941(2)
_cell_length_b 7.8551(11)
_cell_length_c 15.1170(18)
_cell_measurement_reflns_used 9525
_cell_measurement_temperature 100(2)
_cell_measurement_theta_max 28.71
_cell_measurement_theta_min 2.82
_cell_volume 1693.6(4)
_computing_cell_refinement 'Bruker SAINT'
_computing_data_collection 'Bruker APEX3'
_computing_data_reduction 'Bruker SAINT'
_computing_molecular_graphics 'Bruker SHELXTL'
_computing_publication_material 'Bruker SHELXTL'
_computing_structure_refinement 'SHELXL-2014 (Sheldrick 2014)'
_computing_structure_solution 'SHELXT-2014 (Sheldrick 2014)'
_diffrn_ambient_temperature 100(2)
_diffrn_measured_fraction_theta_full 0.999
_diffrn_measured_fraction_theta_max 0.999
_diffrn_measurement_device_type 'Bruker D8 Venture Photon 100'
_diffrn_measurement_method '\f and \w scans'
_diffrn_radiation_type MoK\a
_diffrn_radiation_wavelength 0.71073
_diffrn_reflns_av_R_equivalents 0.0498
_diffrn_reflns_av_unetI/netI 0.0181
_diffrn_reflns_Laue_measured_fraction_full 0.999
_diffrn_reflns_Laue_measured_fraction_max 0.999
_diffrn_reflns_limit_h_max 20
_diffrn_reflns_limit_h_min -20
_diffrn_reflns_limit_k_max 10
_diffrn_reflns_limit_k_min -10
_diffrn_reflns_limit_l_max 20
_diffrn_reflns_limit_l_min -20
_diffrn_reflns_number 80008
_diffrn_reflns_point_group_measured_fraction_full 0.999
_diffrn_reflns_point_group_measured_fraction_max 0.999
_diffrn_reflns_theta_full 25.242
_diffrn_reflns_theta_max 28.740
_diffrn_reflns_theta_min 2.823
_diffrn_source 'Incoatec I\mS'
_exptl_absorpt_coefficient_mu 2.257
_exptl_absorpt_correction_T_max 1.0000
_exptl_absorpt_correction_T_min 0.9052
_exptl_absorpt_correction_type multi-scan
_exptl_absorpt_process_details 'SADABS, Bruker'
_exptl_crystal_colour yellow
_exptl_crystal_density_diffrn 1.589
_exptl_crystal_description column
_exptl_crystal_F_000 816
_exptl_crystal_size_max 0.161
_exptl_crystal_size_mid 0.038
_exptl_crystal_size_min 0.036
_refine_diff_density_max 0.382
_refine_diff_density_min -0.405
_refine_diff_density_rms 0.064
_refine_ls_extinction_method none
_refine_ls_goodness_of_fit_ref 1.081
_refine_ls_hydrogen_treatment mixed
_refine_ls_matrix_type full
_refine_ls_number_parameters 229
_refine_ls_number_reflns 4386
_refine_ls_number_restraints 3
_refine_ls_restrained_S_all 1.081
_refine_ls_R_factor_all 0.0319
_refine_ls_R_factor_gt 0.0266
_refine_ls_shift/su_max 0.001
_refine_ls_shift/su_mean 0.000
_refine_ls_structure_factor_coef Fsqd
_refine_ls_weighting_details 'w=1/[\s^2^(Fo^2^)+(0.0216P)^2^+1.5023P] where P=(Fo^2^+2Fc^2^)/3'
_refine_ls_weighting_scheme calc
_refine_ls_wR_factor_gt 0.0576
_refine_ls_wR_factor_ref 0.0595
_reflns_Friedel_coverage 0.000
_reflns_number_gt 3962
_reflns_number_total 4386
_reflns_threshold_expression 'I > 2\s(I)'
_cod_data_source_file c8dt02110d2.cif
_cod_data_source_block d8-0603_a
_cod_depositor_comments 'Adding full bibliography for 7047199--7047201.cif.'
_cod_database_code 7047201
_shelx_shelxl_version_number 2014/7
_shelx_space_group_comment
;
The symmetry employed for this shelxl refinement is uniquely defined
by the following loop, which should always be used as a source of
symmetry information in preference to the above space-group names.
They are only intended as comments.
;
_shelx_estimated_absorpt_t_min 0.713
_shelx_estimated_absorpt_t_max 0.923

loop_
_space_group_symop_operation_xyz
'x, y, z'
'-x+1/2, y+1/2, -z+1/2'
'-x, -y, -z'
'x-1/2, -y-1/2, z-1/2'

loop_
_atom_site_label
_atom_site_type_symbol
_atom_site_fract_x
_atom_site_fract_y
_atom_site_fract_z
_atom_site_U_iso_or_equiv
_atom_site_adp_type
_atom_site_occupancy
_atom_site_site_symmetry_order
_atom_site_calc_flag
_atom_site_refinement_flags_posn
_atom_site_refinement_flags_adp
Se1 Se 0.33136(2) 0.60621(2) 0.56179(2) 0.01666(5) Uani 1 1 d . .
F1 F 0.56756(7) 0.12048(13) 0.56369(7) 0.0257(2) Uani 1 1 d . .
F2 F 0.60556(11) 0.16286(16) 0.71865(8) 0.0434(3) Uani 1 1 d . .
F3 F 0.56551(10) 0.38644(14) 0.61782(9) 0.0401(3) Uani 1 1 d . .
F4 F 0.70435(8) 0.2487(2) 0.64029(9) 0.0527(4) Uani 1 1 d . .
N2 N 0.59067(9) 0.71744(18) 0.56901(9) 0.0155(3) Uani 1 1 d D .
N1 N 0.48518(9) 0.82927(18) 0.68193(10) 0.0179(3) Uani 1 1 d D .
C1 C 0.35012(10) 0.5367(2) 0.68836(11) 0.0159(3) Uani 1 1 d . .
C2 C 0.32198(11) 0.3777(2) 0.71127(12) 0.0192(3) Uani 1 1 d . .
H2 H 0.2958 0.2971 0.6637 0.023 Uiso 1 1 calc R U
C3 C 0.33198(11) 0.3359(2) 0.80331(12) 0.0217(3) Uani 1 1 d . .
H3 H 0.3128 0.2271 0.8184 0.026 Uiso 1 1 calc R U
C4 C 0.36990(12) 0.4531(3) 0.87279(12) 0.0239(4) Uani 1 1 d . .
H4 H 0.3756 0.4262 0.9355 0.029 Uiso 1 1 calc R U
C5 C 0.39958(11) 0.6100(2) 0.85023(12) 0.0223(3) Uani 1 1 d . .
H5 H 0.4266 0.6890 0.8984 0.027 Uiso 1 1 calc R U
C6 C 0.39092(11) 0.6553(2) 0.75871(11) 0.0179(3) Uani 1 1 d . .
C7 C 0.42004(12) 0.8310(2) 0.73802(12) 0.0219(3) Uani 1 1 d . .
H7A H 0.3634 0.8964 0.7047 0.026 Uiso 1 1 calc R U
H7B H 0.4502 0.8902 0.7972 0.026 Uiso 1 1 calc R U
C8 C 0.57409(11) 0.7423(2) 0.72707(11) 0.0181(3) Uani 1 1 d . .
H8A H 0.5623 0.6200 0.7348 0.022 Uiso 1 1 calc R U
H8B H 0.6031 0.7918 0.7893 0.022 Uiso 1 1 calc R U
C9 C 0.64031(11) 0.7621(2) 0.66825(10) 0.0169(3) Uani 1 1 d . .
H9A H 0.6631 0.8811 0.6720 0.020 Uiso 1 1 calc R U
H9B H 0.6952 0.6866 0.6924 0.020 Uiso 1 1 calc R U
C10 C 0.63796(11) 0.7797(2) 0.49992(11) 0.0167(3) Uani 1 1 d . .
H10A H 0.6362 0.9056 0.4982 0.020 Uiso 1 1 calc R U
H10B H 0.6029 0.7376 0.4375 0.020 Uiso 1 1 calc R U
C11 C 0.73847(11) 0.7209(2) 0.52328(11) 0.0161(3) Uani 1 1 d . .
C12 C 0.80919(12) 0.8335(2) 0.56992(11) 0.0209(3) Uani 1 1 d . .
H12 H 0.7931 0.9435 0.5864 0.025 Uiso 1 1 calc R U
C13 C 0.90282(12) 0.7860(3) 0.59238(12) 0.0238(4) Uani 1 1 d . .
H13 H 0.9504 0.8626 0.6250 0.029 Uiso 1 1 calc R U
C14 C 0.92660(12) 0.6269(3) 0.56717(12) 0.0239(4) Uani 1 1 d . .
H14 H 0.9907 0.5951 0.5818 0.029 Uiso 1 1 calc R U
C15 C 0.85717(12) 0.5136(2) 0.52048(12) 0.0212(3) Uani 1 1 d . .
H15 H 0.8740 0.4044 0.5035 0.025 Uiso 1 1 calc R U
C16 C 0.76277(11) 0.5593(2) 0.49841(11) 0.0165(3) Uani 1 1 d . .
B1 B 0.61196(14) 0.2304(3) 0.63664(13) 0.0224(4) Uani 1 1 d . .
H1A H 0.4972(15) 0.934(2) 0.6717(14) 0.025(5) Uiso 1 1 d D .
H2A H 0.5356(12) 0.762(3) 0.5537(14) 0.027(6) Uiso 1 1 d D .
H2B H 0.5843(14) 0.6063(19) 0.5660(14) 0.020(5) Uiso 1 1 d D .

loop_
_atom_site_aniso_label
_atom_site_aniso_U_11
_atom_site_aniso_U_22
_atom_site_aniso_U_33
_atom_site_aniso_U_23
_atom_site_aniso_U_13
_atom_site_aniso_U_12
Se1 0.01785(8) 0.01660(8) 0.01763(8) -0.00271(6) 0.00849(6) -0.00070(6)
F1 0.0273(5) 0.0212(5) 0.0232(5) -0.0054(4) -0.0005(4) 0.0054(4)
F2 0.0782(10) 0.0317(6) 0.0248(6) -0.0044(5) 0.0222(6) -0.0173(7)
F3 0.0584(8) 0.0162(5) 0.0484(7) -0.0049(5) 0.0202(6) -0.0019(5)
F4 0.0210(6) 0.0955(12) 0.0339(7) 0.0088(7) -0.0038(5) -0.0129(7)
N2 0.0107(6) 0.0166(7) 0.0186(6) -0.0034(5) 0.0034(5) -0.0003(5)
N1 0.0140(6) 0.0163(7) 0.0244(7) -0.0025(6) 0.0072(5) -0.0005(5)
C1 0.0110(7) 0.0211(8) 0.0176(7) -0.0019(6) 0.0074(6) 0.0003(6)
C2 0.0145(7) 0.0233(8) 0.0209(8) -0.0035(6) 0.0068(6) -0.0028(6)
C3 0.0133(7) 0.0283(9) 0.0253(8) 0.0036(7) 0.0084(6) -0.0014(7)
C4 0.0175(8) 0.0378(10) 0.0175(8) 0.0014(7) 0.0069(6) 0.0030(7)
C5 0.0161(7) 0.0309(9) 0.0203(8) -0.0078(7) 0.0059(6) 0.0021(7)
C6 0.0109(7) 0.0220(8) 0.0230(8) -0.0054(6) 0.0086(6) 0.0003(6)
C7 0.0189(8) 0.0206(8) 0.0288(9) -0.0092(7) 0.0112(7) -0.0015(7)
C8 0.0145(7) 0.0218(8) 0.0178(7) -0.0010(6) 0.0045(6) -0.0004(6)
C9 0.0128(7) 0.0212(8) 0.0155(7) -0.0029(6) 0.0023(6) -0.0021(6)
C10 0.0150(7) 0.0184(7) 0.0171(7) -0.0016(6) 0.0053(6) 0.0016(6)
C11 0.0137(7) 0.0206(8) 0.0149(7) -0.0008(6) 0.0058(6) -0.0007(6)
C12 0.0203(8) 0.0250(8) 0.0192(8) -0.0038(7) 0.0086(6) -0.0046(7)
C13 0.0169(8) 0.0365(10) 0.0177(8) 0.0001(7) 0.0048(6) -0.0080(7)
C14 0.0128(7) 0.0391(10) 0.0204(8) 0.0078(7) 0.0060(6) 0.0021(7)
C15 0.0184(8) 0.0261(9) 0.0213(8) 0.0040(7) 0.0093(6) 0.0055(7)
C16 0.0139(7) 0.0214(8) 0.0149(7) -0.0008(6) 0.0054(6) -0.0001(6)
B1 0.0256(10) 0.0220(9) 0.0189(9) -0.0016(7) 0.0056(7) -0.0052(8)

loop_
_atom_type_symbol
_atom_type_description
_atom_type_scat_dispersion_real
_atom_type_scat_dispersion_imag
_atom_type_scat_source
C C 0.0033 0.0016 'International Tables Vol C Tables 4.2.6.8 and 6.1.1.4'
H H 0.0000 0.0000 'International Tables Vol C Tables 4.2.6.8 and 6.1.1.4'
B B 0.0013 0.0007 'International Tables Vol C Tables 4.2.6.8 and 6.1.1.4'
N N 0.0061 0.0033 'International Tables Vol C Tables 4.2.6.8 and 6.1.1.4'
F F 0.0171 0.0103 'International Tables Vol C Tables 4.2.6.8 and 6.1.1.4'
Se Se -0.0929 2.2259 'International Tables Vol C Tables 4.2.6.8 and 6.1.1.4'

loop_
_geom_angle_atom_site_label_1
_geom_angle_atom_site_label_2
_geom_angle_atom_site_label_3
_geom_angle
_geom_angle_site_symmetry_3
C1 Se1 C16 98.46(7) 3_666
C9 N2 C10 114.98(12) .
C9 N2 H2A 108.7(14) .
C10 N2 H2A 106.8(14) .
C9 N2 H2B 107.3(13) .
C10 N2 H2B 110.7(13) .
H2A N2 H2B 108(2) .
C8 N1 C7 113.53(14) .
C8 N1 H1A 108.5(14) .
C7 N1 H1A 107.7(14) .
C2 C1 C6 119.97(15) .
C2 C1 Se1 122.32(12) .
C6 C1 Se1 117.68(12) .
C3 C2 C1 120.56(16) .
C3 C2 H2 119.7 .
C1 C2 H2 119.7 .
C4 C3 C2 119.90(17) .
C4 C3 H3 120.1 .
C2 C3 H3 120.1 .
C3 C4 C5 119.56(16) .
C3 C4 H4 120.2 .
C5 C4 H4 120.2 .
C4 C5 C6 121.85(16) .
C4 C5 H5 119.1 .
C6 C5 H5 119.1 .
C5 C6 C1 118.13(16) .
C5 C6 C7 119.41(15) .
C1 C6 C7 122.36(15) .
N1 C7 C6 113.16(13) .
N1 C7 H7A 108.9 .
C6 C7 H7A 108.9 .
N1 C7 H7B 108.9 .
C6 C7 H7B 108.9 .
H7A C7 H7B 107.8 .
N1 C8 C9 109.66(13) .
N1 C8 H8A 109.7 .
C9 C8 H8A 109.7 .
N1 C8 H8B 109.7 .
C9 C8 H8B 109.7 .
H8A C8 H8B 108.2 .
N2 C9 C8 110.22(13) .
N2 C9 H9A 109.6 .
C8 C9 H9A 109.6 .
N2 C9 H9B 109.6 .
C8 C9 H9B 109.6 .
H9A C9 H9B 108.1 .
N2 C10 C11 112.22(13) .
N2 C10 H10A 109.2 .
C11 C10 H10A 109.2 .
N2 C10 H10B 109.2 .
C11 C10 H10B 109.2 .
H10A C10 H10B 107.9 .
C12 C11 C16 119.41(15) .
C12 C11 C10 118.34(15) .
C16 C11 C10 122.24(14) .
C13 C12 C11 120.56(17) .
C13 C12 H12 119.7 .
C11 C12 H12 119.7 .
C14 C13 C12 119.89(16) .
C14 C13 H13 120.1 .
C12 C13 H13 120.1 .
C13 C14 C15 120.31(16) .
C13 C14 H14 119.8 .
C15 C14 H14 119.8 .
C14 C15 C16 120.29(16) .
C14 C15 H15 119.9 .
C16 C15 H15 119.9 .
C15 C16 C11 119.53(15) .
C15 C16 Se1 118.74(13) 3_666
C11 C16 Se1 121.68(11) 3_666
F4 B1 F2 110.04(16) .
F4 B1 F3 110.45(16) .
F2 B1 F3 110.99(16) .
F4 B1 F1 109.29(16) .
F2 B1 F1 109.10(15) .
F3 B1 F1 106.89(15) .

loop_
_geom_bond_atom_site_label_1
_geom_bond_atom_site_label_2
_geom_bond_distance
_geom_bond_site_symmetry_2
Se1 C1 1.9282(16) .
Se1 C16 1.9325(16) 3_666
F1 B1 1.402(2) .
F2 B1 1.378(2) .
F3 B1 1.395(2) .
F4 B1 1.373(2) .
N2 C9 1.504(2) .
N2 C10 1.506(2) .
N2 H2A 0.860(15) .
N2 H2B 0.878(15) .
N1 C8 1.469(2) .
N1 C7 1.469(2) .
N1 H1A 0.863(15) .
C1 C2 1.394(2) .
C1 C6 1.408(2) .
C2 C3 1.394(2) .
C2 H2 0.9500 .
C3 C4 1.385(3) .
C3 H3 0.9500 .
C4 C5 1.386(3) .
C4 H4 0.9500 .
C5 C6 1.397(2) .
C5 H5 0.9500 .
C6 C7 1.508(2) .
C7 H7A 0.9900 .
C7 H7B 0.9900 .
C8 C9 1.522(2) .
C8 H8A 0.9900 .
C8 H8B 0.9900 .
C9 H9A 0.9900 .
C9 H9B 0.9900 .
C10 C11 1.509(2) .
C10 H10A 0.9900 .
C10 H10B 0.9900 .
C11 C12 1.397(2) .
C11 C16 1.402(2) .
C12 C13 1.389(2) .
C12 H12 0.9500 .
C13 C14 1.383(3) .
C13 H13 0.9500 .
C14 C15 1.390(3) .
C14 H14 0.9500 .
C15 C16 1.396(2) .
C15 H15 0.9500 .
C16 Se1 1.9324(16) 3_666

loop_
_geom_hbond_atom_site_label_D
_geom_hbond_atom_site_label_H
_geom_hbond_atom_site_label_A
_geom_hbond_distance_DH
_geom_hbond_distance_HA
_geom_hbond_distance_DA
_geom_hbond_angle_DHA
_geom_hbond_site_symmetry_A
C8 H8A F3 0.99 2.56 3.230(2) 125.0 .
C9 H9A F1 0.99 2.62 3.253(2) 121.9 1_565
C9 H9A F2 0.99 2.55 3.316(2) 134.1 1_565
C9 H9B F4 0.99 2.57 3.126(2) 115.1 2_656
C10 H10B F3 0.99 2.59 3.300(2) 128.3 3_666
C10 H10A F1 0.99 2.34 3.1316(19) 136.1 1_565
N1 H1A F1 0.863(15) 2.636(18) 3.3546(18) 141.5(18) 1_565
N1 H1A F2 0.863(15) 2.384(18) 3.1329(19) 145.4(18) 1_565
N2 H2A F1 0.860(15) 2.178(18) 2.8997(17) 141.3(19) 3_666
N2 H2A N1 0.860(15) 2.34(2) 2.7881(19) 112.8(16) .
N2 H2B Se1 0.878(15) 3.091(19) 3.6198(14) 120.7(15) 3_666
N2 H2B F3 0.878(15) 1.951(16) 2.7589(19) 152.4(19) .
